data_1547487
loop_
_publ_author_name
'Tsui, Emily Y.'
'Tran, Rosalie'
'Yano, Junko'
'Agapie, Theodor'

_publ_section_title
;
 Redox-inactive metals modulate the reduction potential in heterometallic
 manganese-oxido clusters
;
_journal_name_full 'Nature Chemistry'
_journal_page_first 293
_journal_page_last 299
_journal_paper_doi 10.1038/NCHEM.1578
_journal_volume 5
_journal_year 2013
_chemical_formula_sum 'C126 H90 F12 Mn6 N12 Na2 O31.74 S4'
_chemical_formula_weight 3011.80
_space_group_IT_number 2
_symmetry_cell_setting triclinic
_symmetry_space_group_name_Hall '-P 1'
_symmetry_space_group_name_H-M 'P -1'
_atom_sites_solution_hydrogens geom
_atom_sites_solution_primary direct
_atom_sites_solution_secondary difmap
_cell_angle_alpha 102.848(4)
_cell_angle_beta 109.783(4)
_cell_angle_gamma 93.581(4)
_cell_formula_units_Z 1
_cell_length_a 13.5641(16)
_cell_length_b 15.0073(17)
_cell_length_c 16.813(2)
_cell_measurement_reflns_used 5483
_cell_measurement_temperature 100(2)
_cell_measurement_theta_max 21.26
_cell_measurement_theta_min 2.26
_cell_volume 3104.3(6)
_computing_cell_refinement 'Bruker SAINT'
_computing_data_collection 'Bruker APEX2'
_computing_data_reduction 'Bruker SAINT'
_computing_molecular_graphics 'Bruker SHELXTL'
_computing_publication_material 'Bruker SHELXTL'
_computing_structure_refinement 'SHELXL-97 (Sheldrick, 2008)'
_computing_structure_solution 'SHELXS-97 (Sheldrick, 2008)'
_diffrn_ambient_temperature 100(2)
_diffrn_measured_fraction_theta_full 0.892
_diffrn_measured_fraction_theta_max 0.892
_diffrn_measurement_device_type 'Bruker APEX-II CCD'
_diffrn_measurement_method '\f and \w scans'
_diffrn_radiation_monochromator graphite
_diffrn_radiation_source 'fine-focus sealed tube'
_diffrn_radiation_type MoK\a
_diffrn_radiation_wavelength 0.71073
_diffrn_reflns_av_R_equivalents 0.0841
_diffrn_reflns_av_sigmaI/netI 0.0987
_diffrn_reflns_limit_h_max 15
_diffrn_reflns_limit_h_min -14
_diffrn_reflns_limit_k_max 16
_diffrn_reflns_limit_k_min -16
_diffrn_reflns_limit_l_max 19
_diffrn_reflns_limit_l_min -18
_diffrn_reflns_number 44646
_diffrn_reflns_theta_full 24.00
_diffrn_reflns_theta_max 24.00
_diffrn_reflns_theta_min 1.98
_exptl_absorpt_coefficient_mu 0.769
_exptl_absorpt_correction_T_max 0.9410
_exptl_absorpt_correction_T_min 0.8251
_exptl_absorpt_correction_type multi-scan
_exptl_absorpt_process_details SADABS
_exptl_crystal_colour brown
_exptl_crystal_density_diffrn 1.611
_exptl_crystal_density_method 'not measured'
_exptl_crystal_description blade
_exptl_crystal_F_000 1528
_exptl_crystal_size_max 0.26
_exptl_crystal_size_mid 0.12
_exptl_crystal_size_min 0.08
_refine_diff_density_max 1.162
_refine_diff_density_min -1.367
_refine_diff_density_rms 0.104
_refine_ls_extinction_method none
_refine_ls_goodness_of_fit_ref 1.434
_refine_ls_hydrogen_treatment constr
_refine_ls_matrix_type full
_refine_ls_number_parameters 878
_refine_ls_number_reflns 8698
_refine_ls_number_restraints 118
_refine_ls_restrained_S_all 1.623
_refine_ls_R_factor_all 0.1426
_refine_ls_R_factor_gt 0.0711
_refine_ls_shift/su_max 0.002
_refine_ls_shift/su_mean 0.000
_refine_ls_structure_factor_coef Fsqd
_refine_ls_weighting_details 'calc w=1/[\s^2^(Fo^2^)+(0.0686P)^2^+0.0000P] where P=(Fo^2^+2Fc^2^)/3'
_refine_ls_weighting_scheme calc
_refine_ls_wR_factor_gt 0.1588
_refine_ls_wR_factor_ref 0.1841
_reflns_number_gt 5134
_reflns_number_total 8698
_reflns_threshold_expression >2sigma(I)
_cod_data_source_file nchem.1578-s8.cif
_cod_data_source_block eyt111
_cod_depositor_comments
;
The following automatic conversions were performed:

'_symmetry_cell_setting' value 'Triclinic' changed to 'triclinic'
according to the built-in table from CIF Core dictionary named
'cif_core.dic' version 2.4.1 from 2010-06-29.

Automatic conversion script
Id: cif_fix_values 5376 2017-05-30 11:51:03Z andrius 
;
_cod_original_cell_volume 3104.2(6)
_cod_original_sg_symbol_H-M P-1
_cod_database_code 1547487

loop_
_symmetry_equiv_pos_as_xyz
'x, y, z'
'-x, -y, -z'

loop_
_atom_site_label
_atom_site_type_symbol
_atom_site_fract_x
_atom_site_fract_y
_atom_site_fract_z
_atom_site_U_iso_or_equiv
_atom_site_adp_type
_atom_site_occupancy
_atom_site_symmetry_multiplicity
_atom_site_calc_flag
_atom_site_refinement_flags
_atom_site_disorder_assembly
_atom_site_disorder_group
Mn2 Mn 0.78574(10) 0.19979(8) 0.16960(8) 0.0290(4) Uani 1 1 d . . .
Mn1 Mn 1.01144(10) 0.24794(8) 0.17368(8) 0.0286(4) Uani 1 1 d . . .
Mn3 Mn 0.96661(10) 0.11725(8) 0.27300(8) 0.0272(4) Uani 1 1 d . . .
S1 S 0.1585(2) 0.27372(17) 0.94046(15) 0.0435(6) Uani 1 1 d . . .
Na Na 0.9027(2) 0.0629(2) 0.01875(19) 0.0322(8) Uani 1 1 d . . .
O3 O 0.8751(4) 0.3128(4) 0.2002(3) 0.0285(13) Uani 1 1 d . . .
O4 O 0.8697(4) 0.1893(3) 0.3062(3) 0.0260(13) Uani 1 1 d . . .
O8 O 1.0414(4) 0.0212(4) 0.2385(3) 0.0295(14) Uani 1 1 d . . .
O9 O 1.0386(5) -0.0021(4) 0.0995(4) 0.0394(15) Uani 1 1 d . . .
O1 O 0.9071(4) 0.1418(3) 0.1625(3) 0.0286(14) Uani 1 1 d . . .
O12 O 0.1436(5) 0.2924(4) 0.8565(4) 0.0485(17) Uani 1 1 d . . .
F3 F 0.2930(5) 0.4273(5) 1.0192(4) 0.0863(16) Uani 1 1 d . . .
O10 O 0.0912(5) 0.3155(5) 0.9833(4) 0.0657(15) Uani 1 1 d . . .
O6 O 0.6907(4) 0.0858(4) 0.1255(3) 0.0321(14) Uani 1 1 d . . .
O2 O 0.9672(4) 0.2175(4) 0.0535(3) 0.0328(14) Uani 1 1 d . . .
F2 F 0.3636(5) 0.3107(4) 0.9793(4) 0.0748(18) Uani 1 1 d . . .
O7 O 0.7309(5) 0.0307(4) 0.0071(4) 0.0424(16) Uani 1 1 d . . .
O11 O 0.1694(5) 0.1797(4) 0.9433(4) 0.0461(17) Uani 1 1 d . . .
F1 F 0.3168(5) 0.3249(4) 1.0912(4) 0.0734(18) Uani 1 1 d . . .
N6 N 1.0856(5) 0.1457(5) 0.3985(4) 0.0300(17) Uani 1 1 d . . .
N5 N 0.8466(5) 0.0148(5) 0.2829(4) 0.0292(17) Uani 1 1 d . . .
N3 N 0.7166(6) 0.2576(5) 0.0547(4) 0.0354(18) Uani 1 1 d . . .
N4 N 0.6846(5) 0.2366(5) 0.2430(4) 0.0318(18) Uani 1 1 d . . .
N2 N 1.0364(6) 0.3894(4) 0.1771(4) 0.0301(17) Uani 1 1 d . . .
N1 N 1.1699(5) 0.2037(4) 0.1995(4) 0.0292(17) Uani 1 1 d . . .
C54 C 1.1704(7) 0.2084(6) 0.4167(5) 0.031(2) Uani 1 1 d . . .
C32 C 0.8010(6) 0.1589(5) 0.3442(5) 0.025(2) Uani 1 1 d . . .
C7 C 0.8914(7) 0.4392(5) 0.3527(5) 0.027(2) Uani 1 1 d U . .
C20 C 0.8539(6) 0.1854(6) 0.4461(5) 0.031(2) Uani 1 1 d . . .
C19 C 0.9184(6) 0.2703(5) 0.4941(5) 0.026(2) Uani 1 1 d . . .
C3 C 1.0591(7) -0.0235(6) 0.1708(6) 0.036(2) Uani 1 1 d . . .
C10 C 1.0466(7) 0.3646(5) 0.4604(5) 0.027(2) Uani 1 1 d U . .
H10 H 1.1003 0.3407 0.4994 0.032 Uiso 1 1 calc R . .
C12 C 0.9956(6) 0.4603(5) 0.3617(5) 0.025(2) Uani 1 1 d . . .
H12 H 1.0135 0.5019 0.3319 0.030 Uiso 1 1 calc R . .
C39 C 0.7774(7) 0.3342(6) 0.0621(5) 0.032(2) Uani 1 1 d . . .
C43 C 0.6470(7) 0.2130(7) -0.0239(6) 0.045(3) Uani 1 1 d . . .
H43 H 0.6024 0.1589 -0.0293 0.054 Uiso 1 1 calc R . .
C29 C 1.3368(7) 0.5383(6) 0.4300(5) 0.034(2) Uani 1 1 d . . .
H29 H 1.3721 0.5998 0.4458 0.041 Uiso 1 1 calc R . .
C55 C 1.0798(7) 0.1028(6) 0.4589(6) 0.030(2) Uani 1 1 d . . .
H55 H 1.0201 0.0576 0.4448 0.036 Uiso 1 1 calc R . .
C8 C 0.8668(7) 0.3835(5) 0.4007(5) 0.026(2) Uani 1 1 d U . .
H8 H 0.7961 0.3734 0.3987 0.031 Uiso 1 1 calc R . .
C33 C 1.1686(6) 0.2557(6) 0.3443(5) 0.030(2) Uani 1 1 d . . .
C58 C 1.2535(7) 0.2301(6) 0.4975(6) 0.039(2) Uani 1 1 d . . .
H58 H 1.3133 0.2745 0.5098 0.047 Uiso 1 1 calc R . .
C49 C 0.7713(7) 0.0536(5) 0.3067(5) 0.027(2) Uani 1 1 d . . .
C44 C 0.7036(7) 0.2070(6) 0.3166(6) 0.032(2) Uani 1 1 d . . .
C24 C 0.9719(7) 0.2851(6) 0.5838(5) 0.034(2) Uani 1 1 d . . .
H24 H 1.0187 0.3413 0.6157 0.041 Uiso 1 1 calc R . .
C13 C 0.8055(7) 0.4726(5) 0.2896(6) 0.032(2) Uani 1 1 d . . .
C9 C 0.9435(6) 0.3422(5) 0.4515(5) 0.024(2) Uani 1 1 d . . .
C35 C 1.1309(7) 0.4326(6) 0.1873(5) 0.036(2) Uani 1 1 d . . .
H35 H 1.1898 0.3998 0.1961 0.043 Uiso 1 1 calc R . .
C40 C 0.7721(7) 0.3663(6) -0.0103(6) 0.042(2) Uani 1 1 d . . .
H40 H 0.8179 0.4201 -0.0039 0.050 Uiso 1 1 calc R . .
C52 C 0.7386(7) -0.1339(6) 0.2357(5) 0.036(2) Uani 1 1 d . . .
H52 H 0.7288 -0.1987 0.2111 0.043 Uiso 1 1 calc R . .
C56 C 1.1576(8) 0.1221(6) 0.5411(6) 0.042(2) Uani 1 1 d . . .
H56 H 1.1506 0.0930 0.5841 0.051 Uiso 1 1 calc R . .
C21 C 0.8414(7) 0.1214(6) 0.4926(6) 0.037(2) Uani 1 1 d . . .
H21 H 0.7962 0.0642 0.4617 0.044 Uiso 1 1 calc R . .
C26 C 1.2305(6) 0.3571(6) 0.3814(5) 0.029(2) Uani 1 1 d . . .
C28 C 1.3828(7) 0.4644(6) 0.4035(5) 0.039(2) Uani 1 1 d . . .
H28 H 1.4517 0.4746 0.4015 0.047 Uiso 1 1 calc R . .
C2 C 0.6092(8) -0.0643(6) 0.0374(6) 0.050(3) Uani 1 1 d . . .
H2A H 0.5618 -0.0804 -0.0241 0.075 Uiso 1 1 calc R . .
H2B H 0.5672 -0.0540 0.0750 0.075 Uiso 1 1 calc R . .
H2C H 0.6495 -0.1150 0.0488 0.075 Uiso 1 1 calc R . .
C59 C 1.2164(7) 0.1999(6) 0.2826(5) 0.031(2) Uani 1 1 d . . .
C53 C 0.8302(7) -0.0784(6) 0.2472(5) 0.033(2) Uani 1 1 d . . .
H53 H 0.8833 -0.1060 0.2298 0.040 Uiso 1 1 calc R . .
C23 C 0.9584(8) 0.2195(6) 0.6275(6) 0.041(2) Uani 1 1 d . . .
H23 H 0.9949 0.2312 0.6889 0.049 Uiso 1 1 calc R . .
C25 C 1.1826(6) 0.4327(5) 0.4118(5) 0.024(2) Uani 1 1 d . . .
C34 C 0.9518(7) 0.4348(6) 0.1629(5) 0.029(2) Uani 1 1 d . . .
C1 C 0.6836(7) 0.0213(6) 0.0563(6) 0.035(2) Uani 1 1 d . . .
C50 C 0.6787(7) 0.0022(6) 0.2978(5) 0.033(2) Uani 1 1 d . . .
H50 H 0.6270 0.0311 0.3164 0.040 Uiso 1 1 calc R . .
C37 C 1.0605(8) 0.5705(6) 0.1687(6) 0.043(2) Uani 1 1 d . . .
H37 H 1.0686 0.6325 0.1649 0.052 Uiso 1 1 calc R . .
C47 C 0.5589(7) 0.2746(7) 0.3417(7) 0.048(3) Uani 1 1 d . . .
H47 H 0.5154 0.2876 0.3757 0.057 Uiso 1 1 calc R . .
C38 C 0.9619(8) 0.5259(6) 0.1575(5) 0.038(2) Uani 1 1 d . . .
H38 H 0.9020 0.5573 0.1461 0.045 Uiso 1 1 calc R . .
C31 C 0.8482(6) 0.3837(5) 0.1580(5) 0.029(2) Uani 1 1 d . . .
C42 C 0.6372(8) 0.2426(7) -0.0982(6) 0.056(3) Uani 1 1 d . . .
H42 H 0.5867 0.2092 -0.1533 0.067 Uiso 1 1 calc R . .
C51 C 0.6620(7) -0.0932(6) 0.2608(5) 0.036(2) Uani 1 1 d . . .
H51 H 0.5981 -0.1297 0.2531 0.043 Uiso 1 1 calc R . .
C36 C 1.1446(8) 0.5246(7) 0.1851(6) 0.047(3) Uani 1 1 d . . .
H36 H 1.2130 0.5550 0.1952 0.057 Uiso 1 1 calc R . .
C17 C 0.6572(7) 0.5599(6) 0.2682(6) 0.044(3) Uani 1 1 d . . .
H17 H 0.6143 0.5968 0.2918 0.052 Uiso 1 1 calc R . .
C45 C 0.6045(7) 0.2854(6) 0.2204(6) 0.036(2) Uani 1 1 d . . .
H45 H 0.5914 0.3062 0.1689 0.044 Uiso 1 1 calc R . .
C57 C 1.2466(8) 0.1854(6) 0.5591(6) 0.045(3) Uani 1 1 d . . .
H57 H 1.3030 0.1978 0.6141 0.054 Uiso 1 1 calc R . .
C27 C 1.3308(7) 0.3756(6) 0.3796(5) 0.035(2) Uani 1 1 d . . .
H27 H 1.3646 0.3256 0.3614 0.043 Uiso 1 1 calc R . .
C61 C 1.3387(7) 0.1078(6) 0.2456(7) 0.044(3) Uani 1 1 d . . .
H61 H 1.3952 0.0731 0.2612 0.052 Uiso 1 1 calc R . .
C30 C 1.2374(7) 0.5202(6) 0.4331(5) 0.033(2) Uani 1 1 d . . .
H30 H 1.2049 0.5712 0.4510 0.039 Uiso 1 1 calc R . .
C63 C 1.2090(7) 0.1630(6) 0.1397(6) 0.039(2) Uani 1 1 d . . .
H63 H 1.1771 0.1666 0.0809 0.047 Uiso 1 1 calc R . .
C11 C 1.0750(6) 0.4212(5) 0.4142(5) 0.026(2) Uani 1 1 d U . .
C22 C 0.8931(7) 0.1392(6) 0.5822(6) 0.042(2) Uani 1 1 d . . .
H22 H 0.8825 0.0947 0.6119 0.050 Uiso 1 1 calc R . .
C62 C 1.2950(8) 0.1155(6) 0.1615(7) 0.043(3) Uani 1 1 d . . .
H62 H 1.3231 0.0888 0.1186 0.052 Uiso 1 1 calc R . .
C48 C 0.6402(7) 0.2240(6) 0.3661(6) 0.040(2) Uani 1 1 d . . .
H48 H 0.6526 0.2010 0.4164 0.048 Uiso 1 1 calc R . .
C18 C 0.7387(7) 0.5269(6) 0.3217(6) 0.037(2) Uani 1 1 d . . .
H18 H 0.7509 0.5408 0.3825 0.045 Uiso 1 1 calc R . .
C14 C 0.7849(7) 0.4498(5) 0.1992(5) 0.031(2) Uani 1 1 d . . .
C4 C 1.1140(8) -0.1080(7) 0.1830(6) 0.053(3) Uani 1 1 d . . .
H4A H 1.1131 -0.1439 0.1264 0.079 Uiso 1 1 calc R . .
H4B H 1.0766 -0.1466 0.2071 0.079 Uiso 1 1 calc R . .
H4C H 1.1875 -0.0878 0.2235 0.079 Uiso 1 1 calc R . .
C41 C 0.7002(8) 0.3196(7) -0.0916(6) 0.055(3) Uani 1 1 d . . .
H41 H 0.6949 0.3409 -0.1418 0.066 Uiso 1 1 calc R . .
C60 C 1.2994(7) 0.1511(6) 0.3071(6) 0.035(2) Uani 1 1 d . . .
H60 H 1.3293 0.1474 0.3659 0.041 Uiso 1 1 calc R . .
C5 C 0.2872(10) 0.3346(7) 1.0101(9) 0.067(3) Uani 1 1 d . . .
C46 C 0.5408(7) 0.3065(6) 0.2678(7) 0.047(3) Uani 1 1 d . . .
H46 H 0.4857 0.3421 0.2503 0.056 Uiso 1 1 calc R . .
C15 C 0.7011(7) 0.4853(6) 0.1469(6) 0.041(2) Uani 1 1 d . . .
H15 H 0.6875 0.4716 0.0858 0.049 Uiso 1 1 calc R . .
C16 C 0.6375(8) 0.5389(6) 0.1788(6) 0.047(3) Uani 1 1 d . . .
H16 H 0.5813 0.5612 0.1406 0.057 Uiso 1 1 calc R . .
O5 O 1.0612(4) 0.2541(3) 0.2948(3) 0.0272(13) Uani 1 1 d . . .
S2A S 0.4404(4) 0.7551(4) 0.3617(4) 0.0668(17) Uani 0.621(4) 1 d PD A 1
O14A O 0.4846(8) 0.7752(9) 0.4637(6) 0.0657(15) Uani 0.621(4) 1 d PD A 1
O15A O 0.4878(9) 0.8232(8) 0.3309(7) 0.0657(15) Uani 0.621(4) 1 d PD A 1
O13A O 0.4371(17) 0.6631(10) 0.3194(12) 0.169(9) Uani 0.621(4) 1 d PD A 1
F4A F 0.3126(9) 0.8717(7) 0.3750(7) 0.0863(16) Uani 0.621(4) 1 d PD A 1
F6A F 0.2573(8) 0.7594(9) 0.2670(7) 0.105(4) Uani 0.621(4) 1 d PD A 1
F5A F 0.2791(10) 0.7350(9) 0.3995(9) 0.134(6) Uani 0.621(4) 1 d PD A 1
C6A C 0.3166(13) 0.7753(9) 0.3520(9) 0.067(3) Uani 0.621(4) 1 d PD A 1
S2B S 0.4825(7) 0.7890(5) 0.3942(5) 0.0435(6) Uani 0.379(4) 1 d PD A 2
O14B O 0.5038(14) 0.7549(13) 0.3095(9) 0.0657(15) Uani 0.379(4) 1 d PD A 2
O15B O 0.5307(13) 0.8890(10) 0.4453(10) 0.0657(15) Uani 0.379(4) 1 d PD A 2
O13B O 0.4975(14) 0.7163(12) 0.4361(11) 0.0657(15) Uani 0.379(4) 1 d PD A 2
F6B F 0.3065(12) 0.7188(10) 0.3087(11) 0.0863(16) Uani 0.379(4) 1 d PD A 2
F5B F 0.3494(13) 0.8735(11) 0.4286(11) 0.0863(16) Uani 0.379(4) 1 d PD A 2
F4B F 0.3820(13) 0.8860(10) 0.3099(10) 0.0863(16) Uani 0.379(4) 1 d PD A 2
C6B C 0.3550(16) 0.8138(10) 0.3488(12) 0.067(3) Uani 0.379(4) 1 d PD A 2
O16 O 0.5125(8) 0.0408(9) 0.4004(7) 0.115(6) Uani 0.87(3) 1 d P . .

loop_
_atom_site_aniso_label
_atom_site_aniso_U_11
_atom_site_aniso_U_22
_atom_site_aniso_U_33
_atom_site_aniso_U_23
_atom_site_aniso_U_13
_atom_site_aniso_U_12
Mn2 0.0347(8) 0.0248(8) 0.0268(8) 0.0032(6) 0.0127(6) 0.0027(6)
Mn1 0.0369(8) 0.0266(8) 0.0228(7) 0.0031(6) 0.0134(6) 0.0040(6)
Mn3 0.0356(8) 0.0238(7) 0.0226(7) 0.0022(6) 0.0134(6) 0.0054(6)
S1 0.0581(17) 0.0392(15) 0.0364(15) 0.0138(12) 0.0183(12) 0.0085(13)
Na 0.0363(19) 0.0323(19) 0.0266(18) 0.0031(15) 0.0124(15) 0.0062(16)
O3 0.036(3) 0.028(3) 0.020(3) 0.004(3) 0.010(3) 0.008(3)
O4 0.032(3) 0.018(3) 0.028(3) 0.002(3) 0.014(3) 0.000(3)
O8 0.043(4) 0.028(3) 0.022(3) 0.002(3) 0.019(3) 0.011(3)
O9 0.058(4) 0.041(4) 0.029(4) 0.015(3) 0.022(3) 0.016(3)
O1 0.040(3) 0.026(3) 0.019(3) 0.002(3) 0.013(3) 0.004(3)
O12 0.086(5) 0.044(4) 0.031(4) 0.021(3) 0.030(3) 0.026(4)
F3 0.103(4) 0.083(4) 0.080(4) 0.030(3) 0.035(3) 0.022(3)
O10 0.062(3) 0.082(4) 0.060(3) 0.011(3) 0.035(3) 0.013(3)
O6 0.039(4) 0.027(3) 0.028(3) 0.001(3) 0.014(3) 0.005(3)
O2 0.040(4) 0.028(3) 0.022(3) -0.006(3) 0.008(3) -0.001(3)
F2 0.060(4) 0.072(4) 0.094(5) 0.023(4) 0.028(4) 0.009(4)
O7 0.043(4) 0.045(4) 0.030(4) -0.005(3) 0.014(3) -0.006(3)
O11 0.073(5) 0.030(4) 0.035(4) 0.014(3) 0.014(3) 0.008(3)
F1 0.088(5) 0.068(4) 0.050(4) 0.028(3) 0.002(3) -0.007(3)
N6 0.033(5) 0.030(4) 0.027(4) 0.000(4) 0.013(3) 0.014(4)
N5 0.042(5) 0.027(5) 0.020(4) 0.008(3) 0.012(4) 0.005(4)
N3 0.039(5) 0.037(5) 0.028(5) 0.008(4) 0.009(4) 0.003(4)
N4 0.032(5) 0.024(4) 0.035(5) 0.003(4) 0.011(4) 0.002(4)
N2 0.043(5) 0.022(4) 0.024(4) 0.001(3) 0.014(4) 0.003(4)
N1 0.042(5) 0.024(4) 0.024(4) 0.001(3) 0.019(4) 0.001(3)
C54 0.032(6) 0.028(5) 0.029(6) 0.000(4) 0.011(5) 0.009(5)
C32 0.035(5) 0.023(5) 0.022(5) 0.006(4) 0.018(4) 0.003(4)
C7 0.038(6) 0.017(5) 0.027(5) 0.001(4) 0.016(4) 0.007(4)
C20 0.035(5) 0.037(6) 0.031(5) 0.014(5) 0.020(4) 0.009(5)
C19 0.034(5) 0.023(5) 0.026(5) 0.000(4) 0.020(4) 0.006(4)
C3 0.036(6) 0.031(6) 0.042(6) 0.008(5) 0.015(5) 0.004(5)
C10 0.033(6) 0.025(5) 0.017(5) -0.004(4) 0.008(4) 0.008(4)
C12 0.032(6) 0.021(5) 0.021(5) -0.002(4) 0.014(4) 0.000(4)
C39 0.039(6) 0.029(5) 0.032(6) 0.010(5) 0.014(5) 0.008(5)
C43 0.043(6) 0.047(6) 0.039(7) 0.015(6) 0.006(5) -0.005(5)
C29 0.039(6) 0.028(5) 0.028(5) -0.003(4) 0.010(4) 0.001(5)
C55 0.040(6) 0.023(5) 0.033(6) 0.012(4) 0.016(5) 0.010(4)
C8 0.035(5) 0.024(5) 0.019(5) -0.006(4) 0.019(4) 0.004(4)
C33 0.030(6) 0.034(5) 0.023(5) 0.002(4) 0.008(4) 0.008(4)
C58 0.037(6) 0.039(6) 0.032(6) 0.008(5) 0.001(5) 0.007(5)
C49 0.032(5) 0.027(5) 0.023(5) 0.000(4) 0.016(4) 0.000(5)
C44 0.035(6) 0.028(5) 0.032(5) 0.006(4) 0.013(5) -0.003(4)
C24 0.046(6) 0.030(5) 0.029(6) -0.002(5) 0.022(5) 0.009(4)
C13 0.036(5) 0.019(5) 0.036(6) 0.000(4) 0.015(5) -0.003(4)
C9 0.027(6) 0.018(5) 0.023(5) -0.004(4) 0.008(4) 0.000(4)
C35 0.042(6) 0.034(6) 0.030(5) 0.003(4) 0.017(5) -0.006(5)
C40 0.048(6) 0.040(6) 0.030(6) 0.009(5) 0.007(5) 0.001(5)
C52 0.051(6) 0.028(5) 0.026(5) 0.002(4) 0.016(5) 0.000(5)
C56 0.055(7) 0.040(6) 0.036(6) 0.016(5) 0.017(5) 0.013(6)
C21 0.044(6) 0.033(6) 0.030(6) -0.003(5) 0.019(5) -0.005(5)
C26 0.029(6) 0.028(5) 0.024(5) 0.006(4) 0.005(4) 0.002(4)
C28 0.025(5) 0.045(6) 0.037(6) -0.001(5) 0.007(4) -0.001(5)
C2 0.057(7) 0.038(6) 0.057(7) 0.011(5) 0.024(5) 0.003(5)
C59 0.031(5) 0.028(5) 0.028(6) 0.002(4) 0.008(4) 0.003(4)
C53 0.043(6) 0.030(6) 0.028(5) 0.008(4) 0.015(4) 0.007(5)
C23 0.068(7) 0.034(6) 0.025(5) 0.005(5) 0.023(5) 0.009(5)
C25 0.030(5) 0.021(5) 0.018(5) -0.001(4) 0.008(4) 0.002(4)
C34 0.044(6) 0.025(5) 0.017(5) 0.000(4) 0.012(4) -0.002(5)
C1 0.031(6) 0.034(6) 0.035(6) 0.009(5) 0.006(5) 0.005(5)
C50 0.036(6) 0.032(6) 0.031(5) 0.012(4) 0.007(4) 0.007(5)
C37 0.052(7) 0.030(6) 0.048(6) 0.016(5) 0.016(5) 0.002(6)
C47 0.040(6) 0.049(7) 0.060(7) 0.009(6) 0.029(5) 0.011(5)
C38 0.053(7) 0.027(6) 0.031(5) 0.008(4) 0.011(5) 0.009(5)
C31 0.035(5) 0.020(5) 0.030(5) 0.006(4) 0.009(4) 0.002(4)
C42 0.063(7) 0.064(8) 0.028(6) 0.013(5) 0.003(5) -0.006(6)
C51 0.039(6) 0.044(6) 0.021(5) 0.009(4) 0.007(4) -0.007(5)
C36 0.051(7) 0.044(7) 0.047(6) 0.010(5) 0.021(5) -0.008(6)
C17 0.049(7) 0.034(6) 0.051(7) 0.008(5) 0.020(5) 0.023(5)
C45 0.032(6) 0.035(6) 0.036(6) 0.004(4) 0.008(5) 0.005(5)
C57 0.051(7) 0.036(6) 0.034(6) 0.008(5) -0.001(5) 0.007(5)
C27 0.029(6) 0.025(6) 0.044(6) 0.000(4) 0.008(5) 0.003(5)
C61 0.037(6) 0.031(6) 0.056(7) -0.005(5) 0.018(5) 0.006(5)
C30 0.041(6) 0.033(6) 0.024(5) 0.002(4) 0.016(4) 0.007(5)
C63 0.041(6) 0.037(6) 0.035(6) -0.003(5) 0.018(5) -0.006(5)
C11 0.037(6) 0.016(5) 0.024(5) -0.005(4) 0.015(4) 0.000(4)
C22 0.067(7) 0.034(6) 0.029(6) 0.011(5) 0.022(5) 0.003(5)
C62 0.045(6) 0.032(6) 0.046(7) -0.014(5) 0.025(5) 0.001(5)
C48 0.035(6) 0.043(6) 0.048(6) 0.012(5) 0.023(5) 0.003(5)
C18 0.044(6) 0.033(5) 0.032(5) 0.002(5) 0.014(5) 0.003(5)
C14 0.039(6) 0.020(5) 0.033(6) 0.004(4) 0.014(5) 0.001(4)
C4 0.071(7) 0.052(7) 0.039(6) 0.007(5) 0.026(5) 0.023(6)
C41 0.068(7) 0.049(7) 0.039(7) 0.011(5) 0.013(6) -0.017(6)
C60 0.031(6) 0.031(5) 0.033(5) -0.003(4) 0.008(4) 0.001(5)
C5 0.093(8) 0.024(6) 0.104(8) 0.023(5) 0.055(7) 0.008(5)
C46 0.033(6) 0.046(6) 0.062(7) 0.014(6) 0.016(5) 0.016(5)
C15 0.054(6) 0.032(6) 0.042(6) 0.008(5) 0.022(5) 0.016(5)
C16 0.056(7) 0.039(6) 0.046(7) 0.015(5) 0.013(5) 0.018(5)
O5 0.032(4) 0.027(3) 0.020(3) 0.000(2) 0.010(3) 0.003(3)
S2A 0.058(4) 0.075(4) 0.064(4) 0.025(3) 0.017(3) -0.009(3)
O14A 0.062(3) 0.082(4) 0.060(3) 0.011(3) 0.035(3) 0.013(3)
O15A 0.062(3) 0.082(4) 0.060(3) 0.011(3) 0.035(3) 0.013(3)
O13A 0.28(3) 0.127(16) 0.21(2) 0.093(15) 0.19(2) 0.110(17)
F4A 0.103(4) 0.083(4) 0.080(4) 0.030(3) 0.035(3) 0.022(3)
F6A 0.086(8) 0.132(11) 0.091(9) 0.020(8) 0.026(7) 0.036(8)
F5A 0.163(12) 0.180(13) 0.205(14) 0.158(12) 0.164(12) 0.128(11)
C6A 0.093(8) 0.024(6) 0.104(8) 0.023(5) 0.055(7) 0.008(5)
S2B 0.0581(17) 0.0392(15) 0.0364(15) 0.0138(12) 0.0183(12) 0.0085(13)
O14B 0.062(3) 0.082(4) 0.060(3) 0.011(3) 0.035(3) 0.013(3)
O15B 0.062(3) 0.082(4) 0.060(3) 0.011(3) 0.035(3) 0.013(3)
O13B 0.062(3) 0.082(4) 0.060(3) 0.011(3) 0.035(3) 0.013(3)
F6B 0.103(4) 0.083(4) 0.080(4) 0.030(3) 0.035(3) 0.022(3)
F5B 0.103(4) 0.083(4) 0.080(4) 0.030(3) 0.035(3) 0.022(3)
F4B 0.103(4) 0.083(4) 0.080(4) 0.030(3) 0.035(3) 0.022(3)
C6B 0.093(8) 0.024(6) 0.104(8) 0.023(5) 0.055(7) 0.008(5)
O16 0.099(9) 0.170(13) 0.100(9) 0.061(8) 0.049(7) 0.020(8)

loop_
_atom_type_symbol
_atom_type_description
_atom_type_scat_dispersion_real
_atom_type_scat_dispersion_imag
_atom_type_scat_source
C C 0.0033 0.0016 'International Tables Vol C Tables 4.2.6.8 and 6.1.1.4'
H H 0.0000 0.0000 'International Tables Vol C Tables 4.2.6.8 and 6.1.1.4'
N N 0.0061 0.0033 'International Tables Vol C Tables 4.2.6.8 and 6.1.1.4'
O O 0.0106 0.0060 'International Tables Vol C Tables 4.2.6.8 and 6.1.1.4'
F F 0.0171 0.0103 'International Tables Vol C Tables 4.2.6.8 and 6.1.1.4'
Na Na 0.0362 0.0249 'International Tables Vol C Tables 4.2.6.8 and 6.1.1.4'
S S 0.1246 0.1234 'International Tables Vol C Tables 4.2.6.8 and 6.1.1.4'
Mn Mn 0.3368 0.7283 'International Tables Vol C Tables 4.2.6.8 and 6.1.1.4'

loop_
_geom_angle_atom_site_label_1
_geom_angle_atom_site_label_2
_geom_angle_atom_site_label_3
_geom_angle
_geom_angle_site_symmetry_1
_geom_angle_site_symmetry_3
O3 Mn2 O6 173.7(2) . .
O3 Mn2 O1 86.0(2) . .
O6 Mn2 O1 94.1(2) . .
O3 Mn2 N4 101.1(2) . .
O6 Mn2 N4 82.2(2) . .
O1 Mn2 N4 147.2(3) . .
O3 Mn2 N3 76.8(2) . .
O6 Mn2 N3 97.4(3) . .
O1 Mn2 N3 110.6(2) . .
N4 Mn2 N3 102.2(3) . .
O3 Mn2 O4 87.3(2) . .
O6 Mn2 O4 98.8(2) . .
O1 Mn2 O4 76.37(19) . .
N4 Mn2 O4 72.1(2) . .
N3 Mn2 O4 161.9(2) . .
O3 Mn2 Mn3 90.54(16) . .
O6 Mn2 Mn3 93.36(16) . .
O1 Mn2 Mn3 37.68(15) . .
N4 Mn2 Mn3 109.7(2) . .
N3 Mn2 Mn3 147.39(18) . .
O4 Mn2 Mn3 39.20(12) . .
O3 Mn2 Mn1 47.34(15) . .
O6 Mn2 Mn1 131.63(17) . .
O1 Mn2 Mn1 39.21(16) . .
N4 Mn2 Mn1 141.84(18) . .
N3 Mn2 Mn1 91.48(19) . .
O4 Mn2 Mn1 83.86(13) . .
Mn3 Mn2 Mn1 59.12(4) . .
O2 Mn1 O5 168.5(2) . .
O2 Mn1 O1 88.2(2) . .
O5 Mn1 O1 85.0(2) . .
O2 Mn1 N2 90.0(2) . .
O5 Mn1 N2 100.9(2) . .
O1 Mn1 N2 145.9(3) . .
O2 Mn1 N1 97.4(2) . .
O5 Mn1 N1 76.2(2) . .
O1 Mn1 N1 109.0(2) . .
N2 Mn1 N1 105.0(3) . .
O2 Mn1 O3 103.0(2) . .
O5 Mn1 O3 84.1(2) . .
O1 Mn1 O3 74.9(2) . .
N2 Mn1 O3 72.4(2) . .
N1 Mn1 O3 159.4(2) . .
O2 Mn1 Mn3 122.83(17) . .
O5 Mn1 Mn3 48.24(16) . .
O1 Mn1 Mn3 38.15(15) . .
N2 Mn1 Mn3 143.44(17) . .
N1 Mn1 Mn3 87.68(17) . .
O3 Mn1 Mn3 83.76(14) . .
O2 Mn1 Mn2 92.50(17) . .
O5 Mn1 Mn2 87.74(16) . .
O1 Mn1 Mn2 37.84(15) . .
N2 Mn1 Mn2 108.3(2) . .
N1 Mn1 Mn2 145.15(17) . .
O3 Mn1 Mn2 37.56(14) . .
Mn3 Mn1 Mn2 59.26(4) . .
O2 Mn1 Na 44.51(17) . .
O5 Mn1 Na 125.18(17) . .
O1 Mn1 Na 48.77(15) . .
N2 Mn1 Na 133.73(18) . .
N1 Mn1 Na 91.21(18) . .
O3 Mn1 Na 105.38(15) . .
Mn3 Mn1 Na 78.64(7) . .
Mn2 Mn1 Na 72.90(6) . .
O1 Mn3 O4 86.3(2) . .
O1 Mn3 O8 96.9(2) . .
O4 Mn3 O8 166.6(2) . .
O1 Mn3 N6 151.1(3) . .
O4 Mn3 N6 96.9(2) . .
O8 Mn3 N6 86.6(2) . .
O1 Mn3 O5 78.5(2) . .
O4 Mn3 O5 84.6(2) . .
O8 Mn3 O5 108.8(2) . .
N6 Mn3 O5 73.2(2) . .
O1 Mn3 N5 106.9(2) . .
O4 Mn3 N5 75.2(2) . .
O8 Mn3 N5 91.4(2) . .
N6 Mn3 N5 101.7(3) . .
O5 Mn3 N5 158.6(2) . .
O1 Mn3 Mn1 40.73(16) . .
O4 Mn3 Mn1 91.92(16) . .
O8 Mn3 Mn1 99.03(16) . .
N6 Mn3 Mn1 110.4(2) . .
O5 Mn3 Mn1 39.10(13) . .
N5 Mn3 Mn1 146.75(17) . .
O1 Mn3 Mn2 38.80(15) . .
O4 Mn3 Mn2 48.09(15) . .
O8 Mn3 Mn2 132.07(16) . .
N6 Mn3 Mn2 140.26(17) . .
O5 Mn3 Mn2 83.79(14) . .
N5 Mn3 Mn2 88.05(17) . .
Mn1 Mn3 Mn2 61.62(4) . .
O10 S1 O11 115.0(4) . .
O10 S1 O12 114.7(4) . .
O11 S1 O12 115.1(4) . .
O10 S1 C5 102.8(5) . .
O11 S1 C5 102.5(5) . .
O12 S1 C5 104.3(5) . .
O7 Na O2 115.1(2) . .
O7 Na O9 123.2(2) . .
O2 Na O9 105.5(2) . .
O7 Na O9 122.0(2) . 2_755
O2 Na O9 101.2(2) . 2_755
O9 Na O9 84.5(2) . 2_755
O7 Na O1 77.3(2) . .
O2 Na O1 68.83(19) . .
O9 Na O1 82.5(2) . .
O9 Na O1 160.6(2) 2_755 .
O7 Na Mn1 108.15(17) . .
O2 Na Mn1 34.11(13) . .
O9 Na Mn1 84.28(17) . .
O9 Na Mn1 126.03(18) 2_755 .
O1 Na Mn1 38.28(13) . .
O7 Na Na 136.6(2) . 2_755
O2 Na Na 108.07(19) . 2_755
O9 Na Na 43.32(15) . 2_755
O9 Na Na 41.16(15) 2_755 2_755
O1 Na Na 124.29(19) . 2_755
Mn1 Na Na 109.85(13) . 2_755
C31 O3 Mn2 123.4(5) . .
C31 O3 Mn1 112.0(4) . .
Mn2 O3 Mn1 95.1(2) . .
C32 O4 Mn3 123.7(4) . .
C32 O4 Mn2 113.2(4) . .
Mn3 O4 Mn2 92.7(2) . .
C3 O8 Mn3 141.1(5) . .
C3 O9 Na 133.4(5) . .
C3 O9 Na 128.4(5) . 2_755
Na O9 Na 95.5(2) . 2_755
Mn3 O1 Mn2 103.5(2) . .
Mn3 O1 Mn1 101.1(2) . .
Mn2 O1 Mn1 103.0(2) . .
Mn3 O1 Na 131.9(3) . .
Mn2 O1 Na 117.8(2) . .
Mn1 O1 Na 93.0(2) . .
C1 O6 Mn2 124.6(5) . .
Mn1 O2 Na 101.4(2) . .
C1 O7 Na 137.0(6) . .
C55 N6 C54 119.7(7) . .
C55 N6 Mn3 122.5(6) . .
C54 N6 Mn3 117.8(6) . .
C49 N5 C53 118.9(7) . .
C49 N5 Mn3 113.3(5) . .
C53 N5 Mn3 125.5(6) . .
C39 N3 C43 118.5(8) . .
C39 N3 Mn2 110.9(5) . .
C43 N3 Mn2 127.3(6) . .
C45 N4 C44 118.5(7) . .
C45 N4 Mn2 124.7(6) . .
C44 N4 Mn2 116.8(6) . .
C35 N2 C34 119.9(7) . .
C35 N2 Mn1 122.1(6) . .
C34 N2 Mn1 117.9(5) . .
C59 N1 C63 119.0(7) . .
C59 N1 Mn1 112.5(5) . .
C63 N1 Mn1 126.7(6) . .
N6 C54 C58 121.5(8) . .
N6 C54 C33 115.9(7) . .
C58 C54 C33 122.6(8) . .
O4 C32 C44 106.2(6) . .
O4 C32 C49 107.2(6) . .
C44 C32 C49 110.9(7) . .
O4 C32 C20 111.2(6) . .
C44 C32 C20 109.9(6) . .
C49 C32 C20 111.3(6) . .
C12 C7 C8 119.3(8) . .
C12 C7 C13 120.7(7) . .
C8 C7 C13 120.0(7) . .
C21 C20 C19 117.6(8) . .
C21 C20 C32 119.8(7) . .
C19 C20 C32 122.6(7) . .
C24 C19 C20 119.2(7) . .
C24 C19 C9 117.6(7) . .
C20 C19 C9 122.7(7) . .
O9 C3 O8 126.3(8) . .
O9 C3 C4 118.9(8) . .
O8 C3 C4 114.8(8) . .
C9 C10 C11 122.0(8) . .
C9 C10 H10 119.0 . .
C11 C10 H10 119.0 . .
C7 C12 C11 120.6(7) . .
C7 C12 H12 119.7 . .
C11 C12 H12 119.7 . .
N3 C39 C40 121.6(8) . .
N3 C39 C31 113.3(7) . .
C40 C39 C31 125.1(8) . .
N3 C43 C42 122.4(9) . .
N3 C43 H43 118.8 . .
C42 C43 H43 118.8 . .
C28 C29 C30 117.6(8) . .
C28 C29 H29 121.2 . .
C30 C29 H29 121.2 . .
N6 C55 C56 122.3(9) . .
N6 C55 H55 118.9 . .
C56 C55 H55 118.9 . .
C7 C8 C9 121.0(7) . .
C7 C8 H8 119.5 . .
C9 C8 H8 119.5 . .
O5 C33 C59 106.9(6) . .
O5 C33 C54 106.6(7) . .
C59 C33 C54 110.4(7) . .
O5 C33 C26 111.4(6) . .
C59 C33 C26 108.6(7) . .
C54 C33 C26 112.7(6) . .
C57 C58 C54 118.2(9) . .
C57 C58 H58 120.9 . .
C54 C58 H58 120.9 . .
N5 C49 C50 122.1(7) . .
N5 C49 C32 112.6(7) . .
C50 C49 C32 125.4(7) . .
N4 C44 C48 121.0(8) . .
N4 C44 C32 116.9(7) . .
C48 C44 C32 122.0(8) . .
C23 C24 C19 121.5(8) . .
C23 C24 H24 119.3 . .
C19 C24 H24 119.3 . .
C14 C13 C18 118.5(8) . .
C14 C13 C7 123.1(7) . .
C18 C13 C7 118.3(7) . .
C10 C9 C8 118.7(7) . .
C10 C9 C19 118.2(7) . .
C8 C9 C19 123.1(7) . .
N2 C35 C36 121.2(9) . .
N2 C35 H35 119.4 . .
C36 C35 H35 119.4 . .
C41 C40 C39 119.6(9) . .
C41 C40 H40 120.2 . .
C39 C40 H40 120.2 . .
C51 C52 C53 118.5(8) . .
C51 C52 H52 120.8 . .
C53 C52 H52 120.8 . .
C55 C56 C57 117.9(8) . .
C55 C56 H56 121.1 . .
C57 C56 H56 121.1 . .
C22 C21 C20 121.8(8) . .
C22 C21 H21 119.1 . .
C20 C21 H21 119.1 . .
C27 C26 C25 118.4(7) . .
C27 C26 C33 120.2(7) . .
C25 C26 C33 121.3(7) . .
C29 C28 C27 120.9(8) . .
C29 C28 H28 119.5 . .
C27 C28 H28 119.5 . .
C1 C2 H2A 109.5 . .
C1 C2 H2B 109.5 . .
H2A C2 H2B 109.5 . .
C1 C2 H2C 109.5 . .
H2A C2 H2C 109.5 . .
H2B C2 H2C 109.5 . .
N1 C59 C60 121.8(7) . .
N1 C59 C33 112.8(7) . .
C60 C59 C33 125.3(8) . .
N5 C53 C52 122.0(8) . .
N5 C53 H53 119.0 . .
C52 C53 H53 119.0 . .
C22 C23 C24 119.4(9) . .
C22 C23 H23 120.3 . .
C24 C23 H23 120.3 . .
C30 C25 C26 117.3(7) . .
C30 C25 C11 119.6(7) . .
C26 C25 C11 122.9(7) . .
N2 C34 C38 120.3(8) . .
N2 C34 C31 117.2(7) . .
C38 C34 C31 122.4(8) . .
O7 C1 O6 123.5(8) . .
O7 C1 C2 121.1(8) . .
O6 C1 C2 115.4(8) . .
C49 C50 C51 118.8(8) . .
C49 C50 H50 120.6 . .
C51 C50 H50 120.6 . .
C36 C37 C38 119.3(9) . .
C36 C37 H37 120.4 . .
C38 C37 H37 120.4 . .
C48 C47 C46 119.7(9) . .
C48 C47 H47 120.2 . .
C46 C47 H47 120.2 . .
C37 C38 C34 119.4(9) . .
C37 C38 H38 120.3 . .
C34 C38 H38 120.3 . .
O3 C31 C34 106.8(7) . .
O3 C31 C14 112.3(6) . .
C34 C31 C14 111.8(6) . .
O3 C31 C39 105.5(6) . .
C34 C31 C39 111.3(7) . .
C14 C31 C39 109.0(7) . .
C41 C42 C43 119.5(9) . .
C41 C42 H42 120.2 . .
C43 C42 H42 120.2 . .
C52 C51 C50 119.7(8) . .
C52 C51 H51 120.1 . .
C50 C51 H51 120.1 . .
C37 C36 C35 119.8(9) . .
C37 C36 H36 120.1 . .
C35 C36 H36 120.1 . .
C18 C17 C16 119.5(8) . .
C18 C17 H17 120.2 . .
C16 C17 H17 120.2 . .
N4 C45 C46 123.3(9) . .
N4 C45 H45 118.4 . .
C46 C45 H45 118.4 . .
C58 C57 C56 120.4(9) . .
C58 C57 H57 119.8 . .
C56 C57 H57 119.8 . .
C28 C27 C26 121.7(8) . .
C28 C27 H27 119.2 . .
C26 C27 H27 119.2 . .
C62 C61 C60 118.9(9) . .
C62 C61 H61 120.5 . .
C60 C61 H61 120.5 . .
C25 C30 C29 124.0(8) . .
C25 C30 H30 118.0 . .
C29 C30 H30 118.0 . .
N1 C63 C62 121.5(8) . .
N1 C63 H63 119.2 . .
C62 C63 H63 119.2 . .
C10 C11 C12 118.0(7) . .
C10 C11 C25 122.1(7) . .
C12 C11 C25 119.6(7) . .
C23 C22 C21 120.4(8) . .
C23 C22 H22 119.8 . .
C21 C22 H22 119.8 . .
C61 C62 C63 119.2(8) . .
C61 C62 H62 120.4 . .
C63 C62 H62 120.4 . .
C47 C48 C44 119.3(9) . .
C47 C48 H48 120.4 . .
C44 C48 H48 120.4 . .
C17 C18 C13 122.2(8) . .
C17 C18 H18 118.9 . .
C13 C18 H18 118.9 . .
C15 C14 C13 117.4(8) . .
C15 C14 C31 120.9(7) . .
C13 C14 C31 121.6(8) . .
C3 C4 H4A 109.5 . .
C3 C4 H4B 109.5 . .
H4A C4 H4B 109.5 . .
C3 C4 H4C 109.5 . .
H4A C4 H4C 109.5 . .
H4B C4 H4C 109.5 . .
C42 C41 C40 118.4(9) . .
C42 C41 H41 120.8 . .
C40 C41 H41 120.8 . .
C61 C60 C59 119.4(8) . .
C61 C60 H60 120.3 . .
C59 C60 H60 120.3 . .
F1 C5 F2 107.5(10) . .
F1 C5 F3 105.1(9) . .
F2 C5 F3 104.4(8) . .
F1 C5 S1 113.7(7) . .
F2 C5 S1 113.3(8) . .
F3 C5 S1 112.1(9) . .
C45 C46 C47 118.2(9) . .
C45 C46 H46 120.9 . .
C47 C46 H46 120.9 . .
C16 C15 C14 123.7(9) . .
C16 C15 H15 118.2 . .
C14 C15 H15 118.2 . .
C15 C16 C17 118.7(9) . .
C15 C16 H16 120.7 . .
C17 C16 H16 120.7 . .
C33 O5 Mn1 122.9(4) . .
C33 O5 Mn3 110.6(5) . .
Mn1 O5 Mn3 92.7(2) . .
O13A S2A O15A 115.2(8) . .
O13A S2A O14A 113.4(9) . .
O15A S2A O14A 112.5(7) . .
O13A S2A C6A 109.4(10) . .
O15A S2A C6A 108.5(7) . .
O14A S2A C6A 95.9(7) . .
F5A C6A F6A 117.3(14) . .
F5A C6A F4A 109.4(12) . .
F6A C6A F4A 96.7(11) . .
F5A C6A S2A 112.3(10) . .
F6A C6A S2A 109.0(10) . .
F4A C6A S2A 111.1(10) . .
O13B S2B O15B 121.0(11) . .
O13B S2B O14B 106.0(11) . .
O15B S2B O14B 115.4(10) . .
O13B S2B C6B 119.1(10) . .
O15B S2B C6B 94.9(8) . .
O14B S2B C6B 98.5(9) . .
F6B C6B F5B 126.6(15) . .
F6B C6B F4B 130.5(15) . .
F5B C6B F4B 98.6(12) . .
F6B C6B S2B 95.3(11) . .
F5B C6B S2B 97.8(11) . .
F4B C6B S2B 97.4(11) . .

loop_
_geom_bond_atom_site_label_1
_geom_bond_atom_site_label_2
_geom_bond_distance
_geom_bond_site_symmetry_2
Mn2 O3 1.882(5) .
Mn2 O6 1.911(5) .
Mn2 O1 1.936(5) .
Mn2 N4 2.157(7) .
Mn2 N3 2.233(7) .
Mn2 O4 2.238(5) .
Mn2 Mn3 3.0043(17) .
Mn2 Mn1 3.0755(18) .
Mn1 O2 1.840(5) .
Mn1 O5 1.894(5) .
Mn1 O1 1.995(5) .
Mn1 N2 2.114(7) .
Mn1 N1 2.219(7) .
Mn1 O3 2.271(5) .
Mn1 Mn3 2.9999(17) .
Mn1 Na 3.216(3) .
Mn3 O1 1.889(5) .
Mn3 O4 1.901(5) .
Mn3 O8 1.911(5) .
Mn3 N6 2.108(7) .
Mn3 O5 2.240(5) .
Mn3 N5 2.242(7) .
S1 O10 1.436(7) .
S1 O11 1.437(6) .
S1 O12 1.451(6) .
S1 C5 1.788(13) .
Na O7 2.283(7) .
Na O2 2.300(6) .
Na O9 2.305(7) .
Na O9 2.403(6) 2_755
Na O1 2.422(6) .
Na Na 3.485(6) 2_755
O3 C31 1.407(9) .
O4 C32 1.402(9) .
O8 C3 1.291(10) .
O9 C3 1.255(10) .
O9 Na 2.403(6) 2_755
F3 C5 1.359(11) .
O6 C1 1.308(10) .
F2 C5 1.342(12) .
O7 C1 1.232(10) .
F1 C5 1.328(13) .
N6 C55 1.339(10) .
N6 C54 1.342(10) .
N5 C49 1.338(9) .
N5 C53 1.365(10) .
N3 C39 1.328(10) .
N3 C43 1.331(11) .
N4 C45 1.343(10) .
N4 C44 1.355(10) .
N2 C35 1.338(10) .
N2 C34 1.351(10) .
N1 C59 1.339(10) .
N1 C63 1.340(10) .
C54 C58 1.395(11) .
C54 C33 1.533(12) .
C32 C44 1.528(11) .
C32 C49 1.537(11) .
C32 C20 1.561(11) .
C7 C12 1.377(11) .
C7 C8 1.381(11) .
C7 C13 1.486(11) .
C20 C21 1.401(11) .
C20 C19 1.403(11) .
C19 C24 1.392(11) .
C19 C9 1.502(11) .
C3 C4 1.529(12) .
C10 C9 1.366(11) .
C10 C11 1.388(11) .
C10 H10 0.9500 .
C12 C11 1.398(11) .
C12 H12 0.9500 .
C39 C40 1.388(11) .
C39 C31 1.551(12) .
C43 C42 1.383(12) .
C43 H43 0.9500 .
C29 C28 1.369(11) .
C29 C30 1.378(11) .
C29 H29 0.9500 .
C55 C56 1.380(12) .
C55 H55 0.9500 .
C8 C9 1.383(11) .
C8 H8 0.9500 .
C33 O5 1.408(9) .
C33 C59 1.529(11) .
C33 C26 1.573(11) .
C58 C57 1.378(12) .
C58 H58 0.9500 .
C49 C50 1.377(11) .
C44 C48 1.384(11) .
C24 C23 1.391(12) .
C24 H24 0.9500 .
C13 C14 1.404(11) .
C13 C18 1.416(11) .
C35 C36 1.392(12) .
C35 H35 0.9500 .
C40 C41 1.376(12) .
C40 H40 0.9500 .
C52 C51 1.376(11) .
C52 C53 1.382(11) .
C52 H52 0.9500 .
C56 C57 1.390(12) .
C56 H56 0.9500 .
C21 C22 1.383(11) .
C21 H21 0.9500 .
C26 C27 1.383(11) .
C26 C25 1.425(11) .
C28 C27 1.374(11) .
C28 H28 0.9500 .
C2 C1 1.487(12) .
C2 H2A 0.9800 .
C2 H2B 0.9800 .
C2 H2C 0.9800 .
C59 C60 1.377(11) .
C53 H53 0.9500 .
C23 C22 1.349(12) .
C23 H23 0.9500 .
C25 C30 1.377(11) .
C25 C11 1.474(11) .
C34 C38 1.391(11) .
C34 C31 1.525(11) .
C50 C51 1.399(11) .
C50 H50 0.9500 .
C37 C36 1.350(12) .
C37 C38 1.390(12) .
C37 H37 0.9500 .
C47 C48 1.378(12) .
C47 C46 1.382(13) .
C47 H47 0.9500 .
C38 H38 0.9500 .
C31 C14 1.551(11) .
C42 C41 1.354(13) .
C42 H42 0.9500 .
C51 H51 0.9500 .
C36 H36 0.9500 .
C17 C18 1.368(12) .
C17 C16 1.391(12) .
C17 H17 0.9500 .
C45 C46 1.366(12) .
C45 H45 0.9500 .
C57 H57 0.9500 .
C27 H27 0.9500 .
C61 C62 1.372(13) .
C61 C60 1.375(11) .
C61 H61 0.9500 .
C30 H30 0.9500 .
C63 C62 1.390(12) .
C63 H63 0.9500 .
C22 H22 0.9500 .
C62 H62 0.9500 .
C48 H48 0.9500 .
C18 H18 0.9500 .
C14 C15 1.399(12) .
C4 H4A 0.9800 .
C4 H4B 0.9800 .
C4 H4C 0.9800 .
C41 H41 0.9500 .
C60 H60 0.9500 .
C46 H46 0.9500 .
C15 C16 1.374(12) .
C15 H15 0.9500 .
C16 H16 0.9500 .
S2A O13A 1.395(13) .
S2A O15A 1.451(10) .
S2A O14A 1.563(10) .
S2A C6A 1.684(16) .
F4A C6A 1.421(13) .
F6A C6A 1.340(14) .
F5A C6A 1.308(13) .
S2B O13B 1.415(13) .
S2B O15B 1.530(13) .
S2B O14B 1.532(13) .
S2B C6B 1.74(2) .
F6B C6B 1.441(15) .
F5B C6B 1.466(15) .
F4B C6B 1.471(15) .
